data_3500106
loop_
_publ_author_name
'Thierry Maris'

_publ_section_references
;
Dolomanov, O.V., Bourhis, L.J., Gildea, R.J, Howard, J.A.K. & Puschmann, H.
 (2009), J. Appl. Cryst. 42, 339-341.

Sheldrick, G.M. (2008). Acta Cryst. A64, 112-122.
;
_journal_name_full 'Personal communication to COD'
_journal_year 2020
_chemical_formula_moiety 'C6 H7 Cl N2 O2'
_chemical_formula_sum 'C6 H7 Cl N2 O2'
_chemical_formula_weight 174.59
_chemical_name_common 4-chloro-2,6-dimethoxypyrimidine
_chemical_name_systematic 4-chloro-2,6-dimethoxypyrimidine
_space_group_crystal_system orthorhombic
_space_group_IT_number 62
_space_group_name_Hall '-P 2ac 2n'
_space_group_name_H-M_alt 'P n m a'
_atom_sites_solution_hydrogens geom
_atom_sites_solution_primary dual
_audit_creation_date 2020-05-07
_audit_creation_method
;
Olex2 1.3
(compiled 2020.02.04 svn.rd84adfe8 for OlexSys, GUI svn.r6032)
;
_cell_angle_alpha 90
_cell_angle_beta 90
_cell_angle_gamma 90
_cell_formula_units_Z 4
_cell_length_a 13.2140(6)
_cell_length_b 6.5266(3)
_cell_length_c 8.6159(4)
_cell_measurement_reflns_used 9912
_cell_measurement_temperature 105
_cell_measurement_theta_max 60.631
_cell_measurement_theta_min 5.334
_cell_volume 743.06(6)
_computing_cell_refinement
;
SAINT (2013) V8.34A; Integration Software for Single Crystal Data.
Bruker AXS Inc., Madison, WI 53719-1173.
;
_computing_data_collection
;
APEX 2 (2013) Bruker AXS Inc., Madison, WI 53719-1173.
;
_computing_data_reduction
;
SAINT (2013) V8.34A; Integration Software for Single Crystal Data.
Bruker AXS Inc., Madison, WI 53719-1173.
;
_computing_molecular_graphics 'Olex2 1.3 (Dolomanov et al., 2009)'
_computing_publication_material 'Olex2 1.3 (Dolomanov et al., 2009)'
_computing_structure_refinement 'XL  (Sheldrick, 2008)'
_computing_structure_solution 'XT (Sheldrick, 2015)'
_diffrn_ambient_temperature 105
_diffrn_detector 'CMOS Area detector'
_diffrn_detector_area_resol_mean 10.24
_diffrn_detector_type 'Bruker Photon 100 CMOS Detector'
_diffrn_measured_fraction_theta_full 0.997
_diffrn_measured_fraction_theta_max 0.998
_diffrn_measurement_device 'k-geometry diffractometer'
_diffrn_measurement_device_type 'Bruker Venture Metaljet'
_diffrn_measurement_method '\w and \f scans'
_diffrn_radiation_collimation 'Focusing mirrors'
_diffrn_radiation_monochromator 'Helios MX Mirror Optics'
_diffrn_radiation_probe x-ray
_diffrn_radiation_type GaK\a
_diffrn_radiation_wavelength 1.34139
_diffrn_reflns_av_R_equivalents 0.0405
_diffrn_reflns_av_unetI/netI 0.0209
_diffrn_reflns_Laue_measured_fraction_full 0.997
_diffrn_reflns_Laue_measured_fraction_max 0.998
_diffrn_reflns_limit_h_max 17
_diffrn_reflns_limit_h_min -17
_diffrn_reflns_limit_k_max 8
_diffrn_reflns_limit_k_min -6
_diffrn_reflns_limit_l_max 11
_diffrn_reflns_limit_l_min -11
_diffrn_reflns_number 13293
_diffrn_reflns_point_group_measured_fraction_full 0.997
_diffrn_reflns_point_group_measured_fraction_max 0.998
_diffrn_reflns_theta_full 53.594
_diffrn_reflns_theta_max 60.707
_diffrn_reflns_theta_min 5.332
_diffrn_source 'Metal Jet'
_diffrn_source_current 2.86
_diffrn_source_power 0.1998568
_diffrn_source_target Ga
_diffrn_source_type 'Gallium Liquid Metal Jet Source'
_diffrn_source_voltage 69.88
_exptl_absorpt_coefficient_mu 2.754
_exptl_absorpt_correction_T_max 0.7519
_exptl_absorpt_correction_T_min 0.5639
_exptl_absorpt_correction_type multi-scan
_exptl_absorpt_process_details
;
SADABS-2014/5 (Bruker,2014/5) was used for absorption correction.
wR2(int) was 0.1298 before and 0.0546 after correction.
The Ratio of minimum to maximum transmission is 0.7500.
The \l/2 correction factor is 0.00150.
;
_exptl_crystal_colour 'clear light colourless'
_exptl_crystal_colour_lustre clear
_exptl_crystal_colour_modifier light
_exptl_crystal_colour_primary colourless
_exptl_crystal_density_diffrn 1.561
_exptl_crystal_description Block
_exptl_crystal_F_000 360
_exptl_crystal_size_max 0.16
_exptl_crystal_size_mid 0.12
_exptl_crystal_size_min 0.1
_exptl_special_details
;
X-ray crystallographic data for I were collected from a single crystal
sample, which was mounted on a loop fiber. Data were collected using
a Bruker Venture diffractometer equipped with a Photon 100 CMOS Detector,
a Helios MX optics and a Kappa goniometer. The crystal-to-detector distance 
was 4.0 cm, and the data collection was carried out in 1024 x 1024 pixel mode.
;
_geom_special_details
;
 All esds (except the esd in the dihedral angle between two l.s. planes)
 are estimated using the full covariance matrix.  The cell esds are taken
 into account individually in the estimation of esds in distances, angles
 and torsion angles; correlations between esds in cell parameters are only
 used when they are defined by crystal symmetry.  An approximate (isotropic)
 treatment of cell esds is used for estimating esds involving l.s. planes.
;
_refine_diff_density_max 0.459
_refine_diff_density_min -0.257
_refine_diff_density_rms 0.072
_refine_ls_extinction_coef .
_refine_ls_extinction_method none
_refine_ls_goodness_of_fit_ref 1.149
_refine_ls_hydrogen_treatment constr
_refine_ls_matrix_type full
_refine_ls_number_parameters 69
_refine_ls_number_reflns 928
_refine_ls_number_restraints 0
_refine_ls_restrained_S_all 1.149
_refine_ls_R_factor_all 0.0268
_refine_ls_R_factor_gt 0.0262
_refine_ls_shift/su_max 0.001
_refine_ls_shift/su_mean 0.000
_refine_ls_structure_factor_coef Fsqd
_refine_ls_weighting_details 'w=1/[\s^2^(Fo^2^)+(0.0397P)^2^+0.2360P] where P=(Fo^2^+2Fc^2^)/3'
_refine_ls_weighting_scheme calc
_refine_ls_wR_factor_gt 0.0713
_refine_ls_wR_factor_ref 0.0720
_refine_special_details
;
1. Fixed Uiso
 At 1.2 times of:
  All C(H) groups
 At 1.5 times of:
  All C(H,H,H) groups
2. Others
 Fixed Sof: H5A(0.5) H5B(0.5) H5C(0.5) H6A(0.5) H6B(0.5) H6C(0.5)
3.a Aromatic/amide H refined with riding coordinates:
 C2(H2)
3.b Idealised Me refined as rotating group:
 C5(H5A,H5B,H5C), C6(H6A,H6B,H6C)
;
_reflns_Friedel_coverage 0.000
_reflns_Friedel_fraction_full .
_reflns_Friedel_fraction_max .
_reflns_number_gt 905
_reflns_number_total 928
_reflns_special_details
;
 Reflections were merged by SHELXL according to the crystal
 class for the calculation of statistics and refinement.
 
 _reflns_Friedel_fraction is defined as the number of unique
 Friedel pairs measured divided by the number that would be
 possible theoretically, ignoring centric projections and
 systematic absences.
;
_reflns_threshold_expression 'I > 2\s(I)'
_cod_data_source_file meocln.cif
_cod_data_source_block meocln
_cod_database_code 3500106

loop_
_space_group_symop_id
_space_group_symop_operation_xyz
1 'x, y, z'
2 '-x+1/2, -y, z+1/2'
3 '-x, y+1/2, -z'
4 'x+1/2, -y+1/2, -z+1/2'
5 '-x, -y, -z'
6 'x-1/2, y, -z-1/2'
7 'x, -y-1/2, z'
8 '-x-1/2, y-1/2, z-1/2'

loop_
_atom_site_label
_atom_site_type_symbol
_atom_site_fract_x
_atom_site_fract_y
_atom_site_fract_z
_atom_site_U_iso_or_equiv
_atom_site_adp_type
_atom_site_occupancy
_atom_site_site_symmetry_order
_atom_site_calc_flag
_atom_site_refinement_flags_posn
_atom_site_refinement_flags_adp
_atom_site_refinement_flags_occupancy
_atom_site_disorder_assembly
_atom_site_disorder_group
Cl1 Cl 0.62411(3) 0.750000 0.57472(4) 0.01849(14) Uani 1 2 d S T P . .
O1 O 0.49370(8) 0.750000 0.02714(12) 0.0195(2) Uani 1 2 d S T P . .
O2 O 0.26686(8) 0.750000 0.42252(11) 0.0185(3) Uani 1 2 d S T P . .
N1 N 0.43488(9) 0.750000 0.49009(13) 0.0148(3) Uani 1 2 d S T P . .
N2 N 0.37705(8) 0.750000 0.22613(15) 0.0151(3) Uani 1 2 d S T P . .
C1 C 0.52928(11) 0.750000 0.43464(16) 0.0145(3) Uani 1 2 d S T P . .
C2 C 0.55573(11) 0.750000 0.28100(17) 0.0167(3) Uani 1 2 d S T P . .
H2 H 0.623970 0.750000 0.246312 0.020 Uiso 1 2 calc R U P . .
C3 C 0.47259(11) 0.750000 0.17940(16) 0.0152(3) Uani 1 2 d S T P . .
C4 C 0.36441(10) 0.750000 0.38051(17) 0.0145(3) Uani 1 2 d S T P . .
C5 C 0.40884(13) 0.750000 -0.07877(16) 0.0204(3) Uani 1 2 d S T P . .
H5A H 0.372192 0.880006 -0.069778 0.031 Uiso 0.5 1 calc R U P A -1
H5B H 0.363295 0.636470 -0.053011 0.031 Uiso 0.5 1 calc R U P A -1
H5C H 0.433495 0.733524 -0.185312 0.031 Uiso 0.5 1 calc R U P A -1
C6 C 0.24529(12) 0.750000 0.58663(17) 0.0227(4) Uani 1 2 d S T P . .
H6A H 0.280093 0.634584 0.636072 0.034 Uiso 0.5 1 calc R U P B -1
H6B H 0.172162 0.736713 0.602697 0.034 Uiso 0.5 1 calc R U P B -1
H6C H 0.268951 0.878703 0.632626 0.034 Uiso 0.5 1 calc R U P B -1

loop_
_atom_site_aniso_label
_atom_site_aniso_U_11
_atom_site_aniso_U_22
_atom_site_aniso_U_33
_atom_site_aniso_U_23
_atom_site_aniso_U_13
_atom_site_aniso_U_12
Cl1 0.0172(2) 0.0191(2) 0.0192(2) 0.000 -0.00666(11) 0.000
O1 0.0182(5) 0.0275(6) 0.0129(5) 0.000 0.0007(4) 0.000
O2 0.0133(5) 0.0290(6) 0.0131(5) 0.000 0.0000(3) 0.000
N1 0.0159(6) 0.0149(6) 0.0135(5) 0.000 -0.0011(4) 0.000
N2 0.0160(6) 0.0166(6) 0.0127(6) 0.000 -0.0006(4) 0.000
C1 0.0154(7) 0.0120(6) 0.0161(7) 0.000 -0.0037(5) 0.000
C2 0.0145(6) 0.0182(7) 0.0172(6) 0.000 0.0002(5) 0.000
C3 0.0180(6) 0.0137(6) 0.0138(6) 0.000 0.0007(5) 0.000
C4 0.0151(7) 0.0134(6) 0.0151(7) 0.000 -0.0002(5) 0.000
C5 0.0214(8) 0.0270(8) 0.0128(7) 0.000 -0.0018(5) 0.000
C6 0.0179(7) 0.0360(10) 0.0140(7) 0.000 0.0025(5) 0.000

loop_
_atom_type_symbol
_atom_type_description
_atom_type_scat_dispersion_real
_atom_type_scat_dispersion_imag
_atom_type_scat_source
C C 0.0137 0.0067 'International Tables Vol C Tables 4.2.6.8 and 6.1.1.4'
H H 0.0000 0.0000 'International Tables Vol C Tables 4.2.6.8 and 6.1.1.4'
Cl Cl 0.3281 0.5435 'International Tables Vol C Tables 4.2.6.8 and 6.1.1.4'
N N 0.0241 0.0134 'International Tables Vol C Tables 4.2.6.8 and 6.1.1.4'
O O 0.0387 0.0241 'International Tables Vol C Tables 4.2.6.8 and 6.1.1.4'

loop_
_geom_angle_atom_site_label_1
_geom_angle_atom_site_label_2
_geom_angle_atom_site_label_3
_geom_angle
_geom_angle_site_symmetry_1
_geom_angle_site_symmetry_3
C3 O1 C5 117.13(11) . .
C4 O2 C6 117.08(12) . .
C4 N1 C1 113.65(12) . .
C3 N2 C4 114.85(12) . .
N1 C1 Cl1 115.12(10) . .
N1 C1 C2 125.74(13) . .
C2 C1 Cl1 119.14(12) . .
C1 C2 H2 123.1 . .
C1 C2 C3 113.76(13) . .
C3 C2 H2 123.1 . .
O1 C3 C2 116.54(13) . .
N2 C3 O1 119.69(13) . .
N2 C3 C2 123.77(13) . .
O2 C4 N2 112.84(12) . .
N1 C4 O2 118.92(13) . .
N1 C4 N2 128.24(13) . .
O1 C5 H5A 109.5 . .
O1 C5 H5B 109.5 . .
O1 C5 H5C 109.5 . .
H5A C5 H5B 109.5 . .
H5A C5 H5C 109.5 . .
H5B C5 H5C 109.5 . .
O2 C6 H6A 109.5 . .
O2 C6 H6B 109.5 . .
O2 C6 H6C 109.5 . .
H6A C6 H6B 109.5 . .
H6A C6 H6C 109.5 . .
H6B C6 H6C 109.5 . .

loop_
_geom_bond_atom_site_label_1
_geom_bond_atom_site_label_2
_geom_bond_distance
_geom_bond_site_symmetry_2
Cl1 C1 1.7398(14) .
O1 C3 1.3412(16) .
O1 C5 1.4457(18) .
O2 C4 1.3389(17) .
O2 C6 1.4424(17) .
N1 C1 1.3358(19) .
N1 C4 1.3260(18) .
N2 C3 1.3250(18) .
N2 C4 1.3406(19) .
C1 C2 1.3692(19) .
C2 H2 0.9500 .
C2 C3 1.4047(19) .
C5 H5A 0.9800 .
C5 H5B 0.9800 .
C5 H5C 0.9800 .
C6 H6A 0.9800 .
C6 H6B 0.9800 .
C6 H6C 0.9800 .

loop_
_geom_hbond_atom_site_label_D
_geom_hbond_atom_site_label_H
_geom_hbond_atom_site_label_A
_geom_hbond_distance_DH
_geom_hbond_distance_HA
_geom_hbond_distance_DA
_geom_hbond_angle_DHA
_geom_hbond_site_symmetry_A
_geom_hbond_publ_flag
C2 H2 O2 0.95 2.38 3.2952(18) 160.7 6_656 yes

loop_
_geom_torsion_atom_site_label_1
_geom_torsion_atom_site_label_2
_geom_torsion_atom_site_label_3
_geom_torsion_atom_site_label_4
_geom_torsion
_geom_torsion_site_symmetry_1
_geom_torsion_site_symmetry_2
_geom_torsion_site_symmetry_3
_geom_torsion_site_symmetry_4
Cl1 C1 C2 C3 180.000(0) . . . .
N1 C1 C2 C3 0.000(0) . . . .
C1 N1 C4 O2 180.000(0) . . . .
C1 N1 C4 N2 0.000(0) . . . .
C1 C2 C3 O1 180.000(0) . . . .
C1 C2 C3 N2 0.000(0) . . . .
C3 N2 C4 O2 180.0 . . . .
C3 N2 C4 N1 0.000(0) . . . .
C4 N1 C1 Cl1 180.0 . . . .
C4 N1 C1 C2 0.000(0) . . . .
C4 N2 C3 O1 180.0 . . . .
C4 N2 C3 C2 0.000(0) . . . .
C5 O1 C3 N2 0.000(0) . . . .
C5 O1 C3 C2 180.0 . . . .
C6 O2 C4 N1 0.000(0) . . . .
C6 O2 C4 N2 180.000(0) . . . .

_cod_database_fobs_code 3500106
